data_7123728
loop_
_publ_author_name
'Ayers, Kaitlynn M.'
'Schley, Nathan D.'
'Ung, Ga\"el'

_publ_section_title
;
 Monometallic lanthanide salicylhydrazone complexes exhibiting strong
 near-infrared luminescence
;
_journal_name_full 'Chemical Communications'
_journal_paper_doi 10.1039/C9CC03934A
_journal_year 2019
_chemical_formula_moiety 'C44 H46 Er N8 O2, C F3 O3 S, C2 H5 O'
_chemical_formula_sum 'C47 H51 Er F3 N8 O6 S'
_chemical_formula_weight 1080.28
_space_group_crystal_system monoclinic
_space_group_IT_number 15
_space_group_name_Hall '-I 2ya'
_space_group_name_H-M_alt 'I 1 2/a 1'
_symmetry_space_group_name_Hall '-I 2ya'
_symmetry_space_group_name_H-M 'I 1 2/a 1'
_atom_sites_solution_hydrogens geom
_atom_sites_solution_primary dual
_audit_creation_date 2018-04-28
_audit_creation_method
;
Olex2 1.2
(compiled 2018.04.26 svn.r3504 for OlexSys, GUI svn.r5492)
;
_audit_update_record
;
2019-01-18 deposited with the CCDC.    2019-06-24 downloaded from the CCDC.
;
_cell_angle_alpha 90
_cell_angle_beta 98.6743(13)
_cell_angle_gamma 90
_cell_formula_units_Z 8
_cell_length_a 26.8628(4)
_cell_length_b 9.29634(17)
_cell_length_c 37.5992(5)
_cell_measurement_reflns_used 29905
_cell_measurement_temperature 100.00(10)
_cell_measurement_theta_max 29.3890
_cell_measurement_theta_min 2.6650
_cell_volume 9282.1(3)
_computing_cell_refinement 'CrysAlisPro 1.171.38.46 (Rigaku OD, 2015)'
_computing_data_collection 'CrysAlisPro 1.171.38.46 (Rigaku OD, 2015)'
_computing_data_reduction 'CrysAlisPro 1.171.38.46 (Rigaku OD, 2015)'
_computing_molecular_graphics 'Olex2 (Dolomanov et al., 2009)'
_computing_publication_material 'Olex2 (Dolomanov et al., 2009)'
_computing_structure_refinement 'ShelXL (Sheldrick, 2015)'
_computing_structure_solution 'ShelXT (Sheldrick, 2015)'
_diffrn_ambient_environment N~2~
_diffrn_ambient_temperature 100.00(10)
_diffrn_detector 'CCD plate'
_diffrn_detector_area_resol_mean 8.1506
_diffrn_detector_type EosS2
_diffrn_measured_fraction_theta_full 1.000
_diffrn_measured_fraction_theta_max 1.000
_diffrn_measurement_details
;
List of Runs (angles in degrees, time in seconds):

  # Type    Start    End  Width  t~exp~   \w     \q     \k     \f   Frames
#--------------------------------------------------------------------------
  1  \w     35.00  90.00   1.00   20.00    --   18.18 178.00 -30.00   55
  2  \w    -49.00  35.00   1.00   20.00    --   18.18 -57.00   0.00   84
  3  \w     -1.00  87.00   1.00   20.00    --   18.18  38.00 -30.00   88
  4  \w     -1.00  87.00   1.00   20.00    --   18.18  38.00 150.00   88
  5  \w     -1.00  81.00   1.00   20.00    --   18.18  38.00  60.00   82
  6  \w    -88.00 -37.00   1.00   20.00    --  -18.49 152.00  40.00   51
;
_diffrn_measurement_device 'four-circle diffractometer'
_diffrn_measurement_device_type 'SuperNova, Dual, Cu at zero, EosS2'
_diffrn_measurement_method '\w scans'
_diffrn_orient_matrix_type 'CrysAlisPro convention (1999,Acta A55,543-557)'
_diffrn_orient_matrix_UB_11 0.0075670000
_diffrn_orient_matrix_UB_12 0.0238911000
_diffrn_orient_matrix_UB_13 0.0179165000
_diffrn_orient_matrix_UB_21 -0.0160203000
_diffrn_orient_matrix_UB_22 -0.0518771000
_diffrn_orient_matrix_UB_23 0.0062309000
_diffrn_orient_matrix_UB_31 0.0199969000
_diffrn_orient_matrix_UB_32 -0.0505826000
_diffrn_orient_matrix_UB_33 0.0020594000
_diffrn_radiation_monochromator mirror
_diffrn_radiation_probe x-ray
_diffrn_radiation_type MoK\a
_diffrn_radiation_wavelength 0.71073
_diffrn_reflns_av_R_equivalents 0.0506
_diffrn_reflns_av_unetI/netI 0.0439
_diffrn_reflns_Laue_measured_fraction_full 1.000
_diffrn_reflns_Laue_measured_fraction_max 1.000
_diffrn_reflns_limit_h_max 32
_diffrn_reflns_limit_h_min -32
_diffrn_reflns_limit_k_max 11
_diffrn_reflns_limit_k_min -11
_diffrn_reflns_limit_l_max 45
_diffrn_reflns_limit_l_min -45
_diffrn_reflns_number 39160
_diffrn_reflns_point_group_measured_fraction_full 1.000
_diffrn_reflns_point_group_measured_fraction_max 1.000
_diffrn_reflns_theta_full 25.242
_diffrn_reflns_theta_max 25.681
_diffrn_reflns_theta_min 2.015
_diffrn_source 'micro-focus sealed X-ray tube'
_diffrn_source_type 'SuperNova (Mo) X-ray Source'
_exptl_absorpt_coefficient_mu 1.923
_exptl_absorpt_correction_T_max 1.000
_exptl_absorpt_correction_T_min 0.518
_exptl_absorpt_correction_type gaussian
_exptl_absorpt_process_details
;
CrysAlisPro 1.171.38.46 (Rigaku Oxford Diffraction, 2015)
Numerical absorption correction based on gaussian integration over
            a multifaceted crystal model
Empirical absorption correction using spherical harmonics,
 implemented in SCALE3 ABSPACK scaling algorithm.
;
_exptl_crystal_colour yellow
_exptl_crystal_colour_primary yellow
_exptl_crystal_density_diffrn 1.546
_exptl_crystal_description plate
_exptl_crystal_F_000 4384
_exptl_crystal_size_max 0.285
_exptl_crystal_size_mid 0.097
_exptl_crystal_size_min 0.023
_refine_diff_density_max 1.563
_refine_diff_density_min -0.788
_refine_diff_density_rms 0.106
_refine_ls_extinction_method none
_refine_ls_goodness_of_fit_ref 1.066
_refine_ls_hydrogen_treatment constr
_refine_ls_matrix_type full
_refine_ls_number_parameters 599
_refine_ls_number_reflns 8832
_refine_ls_number_restraints 0
_refine_ls_restrained_S_all 1.066
_refine_ls_R_factor_all 0.0445
_refine_ls_R_factor_gt 0.0357
_refine_ls_shift/su_max 0.003
_refine_ls_shift/su_mean 0.000
_refine_ls_structure_factor_coef Fsqd
_refine_ls_weighting_details 'w=1/[\s^2^(Fo^2^)+(0.0170P)^2^+53.7207P] where P=(Fo^2^+2Fc^2^)/3'
_refine_ls_weighting_scheme calc
_refine_ls_wR_factor_gt 0.0690
_refine_ls_wR_factor_ref 0.0722
_reflns_Friedel_coverage 0.000
_reflns_number_gt 7700
_reflns_number_total 8832
_reflns_threshold_expression 'I > 2\s(I)'
_cod_data_source_file c9cc03934a2.cif
_cod_data_source_block kma259
_cod_database_code 7123728
_shelx_shelxl_version_number 2018/1
_chemical_oxdiff_formula C47H51Er1F3N8O6S
_shelx_space_group_comment
;
The symmetry employed for this shelxl refinement is uniquely defined
by the following loop, which should always be used as a source of
symmetry information in preference to the above space-group names.
They are only intended as comments.
;
_reflns_odcompleteness_completeness 99.91
_reflns_odcompleteness_iscentric 1
_reflns_odcompleteness_theta 27.42
_olex2_refinement_description
;
1. Fixed Uiso
 At 1.2 times of:
  All C(H) groups, All C(H,H) groups
 At 1.5 times of:
  All C(H,H,H) groups
2.a Secondary CH2 refined with riding coordinates:
 C24(H24A,H24B), C25(H25A,H25B), C31(H31A,H31B), C32(H32A,H32B), C33(H33A,
 H33B), C39(H39A,H39B), C46(H46A,H46B)
2.b Aromatic/amide H refined with riding coordinates:
 C2(H2), C3(H3), C4(H4), C5(H5), C7(H7), C10(H10), C11(H11), C13(H13),
 C14(H14), C19(H19), C20(H20), C21(H21), C22(H22), C27(H27), C28(H28), C29(H29),
  C30(H30), C35(H35), C36(H36), C37(H37), C38(H38), C41(H41), C42(H42),
 C43(H43), C44(H44)
2.c Idealised Me refined as rotating group:
 C16(H16A,H16B,H16C), C17(H17A,H17B,H17C), C18(H18A,H18B,H18C), C47(H47A,H47B,
 H47C)
;
_olex2_date_sample_data_collection 2018-04-28
_olex2_exptl_crystal_mounting_method 'mounted in a polyimide loop'
_olex2_submission_special_instructions 'No special instructions were received'
_oxdiff_exptl_absorpt_empirical_details
;
Empirical correction (ABSPACK) includes:
- Absorption correction using spherical harmonics
- Frame scaling
;
_oxdiff_exptl_absorpt_empirical_full_max 1.304
_oxdiff_exptl_absorpt_empirical_full_min 0.783

loop_
_space_group_symop_operation_xyz
'x, y, z'
'-x+1/2, y, -z'
'x+1/2, y+1/2, z+1/2'
'-x+1, y+1/2, -z+1/2'
'-x, -y, -z'
'x-1/2, -y, z'
'-x+1/2, -y+1/2, -z+1/2'
'x, -y+1/2, z+1/2'

loop_
_atom_site_label
_atom_site_type_symbol
_atom_site_fract_x
_atom_site_fract_y
_atom_site_fract_z
_atom_site_U_iso_or_equiv
_atom_site_adp_type
_atom_site_occupancy
_atom_site_site_symmetry_order
_atom_site_calc_flag
_atom_site_refinement_flags_posn
Er1 Er 0.40678(2) 0.32871(2) 0.61920(2) 0.00844(5) Uani 1 1 d .
O1 O 0.47945(9) 0.4159(3) 0.64419(6) 0.0126(6) Uani 1 1 d .
O2 O 0.33728(9) 0.2334(3) 0.63723(6) 0.0116(6) Uani 1 1 d .
N1 N 0.41092(11) 0.3083(3) 0.68563(8) 0.0106(7) Uani 1 1 d .
N2 N 0.36895(11) 0.2464(3) 0.69791(8) 0.0124(7) Uani 1 1 d .
N3 N 0.43494(12) 0.0738(3) 0.63788(8) 0.0130(7) Uani 1 1 d .
N4 N 0.47309(12) 0.2076(3) 0.58205(8) 0.0150(7) Uani 1 1 d .
N5 N 0.36892(12) 0.1377(3) 0.57235(8) 0.0151(7) Uani 1 1 d .
N6 N 0.33059(11) 0.4347(3) 0.57291(8) 0.0129(7) Uani 1 1 d .
N7 N 0.36244(12) 0.5449(3) 0.63961(8) 0.0124(7) Uani 1 1 d .
N8 N 0.43104(11) 0.5107(3) 0.57126(8) 0.0123(7) Uani 1 1 d .
C1 C 0.50843(13) 0.4424(4) 0.67499(10) 0.0111(8) Uani 1 1 d .
C2 C 0.55543(14) 0.5100(4) 0.67528(10) 0.0152(8) Uani 1 1 d .
H2 H 0.566172 0.532141 0.653538 0.018 Uiso 1 1 calc R
C3 C 0.58607(15) 0.5442(4) 0.70725(11) 0.0183(9) Uani 1 1 d .
H3 H 0.616500 0.591092 0.706590 0.022 Uiso 1 1 calc R
C4 C 0.57191(14) 0.5095(4) 0.74018(11) 0.0179(9) Uani 1 1 d .
H4 H 0.592587 0.531758 0.761595 0.021 Uiso 1 1 calc R
C5 C 0.52636(14) 0.4410(4) 0.74036(10) 0.0157(9) Uani 1 1 d .
H5 H 0.516853 0.416376 0.762350 0.019 Uiso 1 1 calc R
C6 C 0.49380(14) 0.4072(4) 0.70860(10) 0.0125(8) Uani 1 1 d .
C7 C 0.44619(14) 0.3398(4) 0.71183(10) 0.0135(8) Uani 1 1 d .
H7 H 0.440375 0.317000 0.734932 0.016 Uiso 1 1 calc R
C8 C 0.33422(14) 0.2127(4) 0.67070(10) 0.0112(8) Uani 1 1 d .
C9 C 0.28802(14) 0.1427(4) 0.67999(10) 0.0122(8) Uani 1 1 d .
C10 C 0.24877(14) 0.1063(4) 0.65299(11) 0.0175(9) Uani 1 1 d .
H10 H 0.250757 0.131403 0.629306 0.021 Uiso 1 1 calc R
C11 C 0.20666(14) 0.0330(4) 0.66076(10) 0.0166(9) Uani 1 1 d .
H11 H 0.180813 0.010865 0.642212 0.020 Uiso 1 1 calc R
C12 C 0.20238(14) -0.0079(4) 0.69590(10) 0.0144(8) Uani 1 1 d .
C13 C 0.24140(14) 0.0342(4) 0.72305(10) 0.0162(9) Uani 1 1 d .
H13 H 0.239088 0.011871 0.746854 0.019 Uiso 1 1 calc R
C14 C 0.28314(14) 0.1080(4) 0.71534(10) 0.0156(9) Uani 1 1 d .
H14 H 0.308250 0.134800 0.733967 0.019 Uiso 1 1 calc R
C15 C 0.15831(15) -0.0958(5) 0.70554(11) 0.0179(9) Uani 1 1 d .
C16 C 0.12102(16) -0.1389(5) 0.67243(11) 0.0256(10) Uani 1 1 d .
H16A H 0.108392 -0.054084 0.659556 0.038 Uiso 1 1 calc GR
H16B H 0.093522 -0.191095 0.679875 0.038 Uiso 1 1 calc GR
H16C H 0.137720 -0.198637 0.657060 0.038 Uiso 1 1 calc GR
C17 C 0.13038(16) -0.0086(5) 0.73076(12) 0.0272(10) Uani 1 1 d .
H17A H 0.152774 0.012270 0.752539 0.041 Uiso 1 1 calc GR
H17B H 0.102196 -0.063068 0.736348 0.041 Uiso 1 1 calc GR
H17C H 0.118605 0.079799 0.719239 0.041 Uiso 1 1 calc GR
C18 C 0.17866(16) -0.2354(5) 0.72457(12) 0.0262(10) Uani 1 1 d .
H18A H 0.196710 -0.289532 0.708902 0.039 Uiso 1 1 calc GR
H18B H 0.151056 -0.291705 0.730411 0.039 Uiso 1 1 calc GR
H18C H 0.200890 -0.211795 0.746235 0.039 Uiso 1 1 calc GR
C19 C 0.47642(14) 0.0456(4) 0.66142(10) 0.0148(8) Uani 1 1 d .
H19 H 0.489630 0.118424 0.676990 0.018 Uiso 1 1 calc R
C20 C 0.50064(15) -0.0863(4) 0.66377(11) 0.0185(9) Uani 1 1 d .
H20 H 0.529072 -0.101928 0.680750 0.022 Uiso 1 1 calc R
C21 C 0.48163(16) -0.1940(4) 0.64037(11) 0.0221(10) Uani 1 1 d .
H21 H 0.497416 -0.283197 0.640861 0.026 Uiso 1 1 calc R
C22 C 0.43866(15) -0.1667(4) 0.61621(11) 0.0195(9) Uani 1 1 d .
H22 H 0.425177 -0.237886 0.600226 0.023 Uiso 1 1 calc R
C23 C 0.41588(14) -0.0346(4) 0.61578(10) 0.0126(8) Uani 1 1 d .
C24 C 0.36788(15) -0.0013(4) 0.59113(11) 0.0179(9) Uani 1 1 d .
H24A H 0.361391 -0.077332 0.573362 0.021 Uiso 1 1 calc R
H24B H 0.340282 -0.000560 0.605049 0.021 Uiso 1 1 calc R
C25 C 0.39916(16) 0.1234(5) 0.54273(10) 0.0203(9) Uani 1 1 d .
H25A H 0.392708 0.205630 0.526831 0.024 Uiso 1 1 calc R
H25B H 0.388490 0.037774 0.528908 0.024 Uiso 1 1 calc R
C26 C 0.45476(15) 0.1137(4) 0.55585(10) 0.0157(9) Uani 1 1 d .
C27 C 0.48492(16) 0.0149(5) 0.54195(11) 0.0227(10) Uani 1 1 d .
H27 H 0.470929 -0.048758 0.524113 0.027 Uiso 1 1 calc R
C28 C 0.53563(17) 0.0105(5) 0.55447(11) 0.0239(10) Uani 1 1 d .
H28 H 0.556252 -0.056749 0.545590 0.029 Uiso 1 1 calc R
C29 C 0.55536(16) 0.1082(5) 0.58057(11) 0.0232(10) Uani 1 1 d .
H29 H 0.589706 0.110176 0.589081 0.028 Uiso 1 1 calc R
C30 C 0.52281(15) 0.2028(4) 0.59374(11) 0.0181(9) Uani 1 1 d .
H30 H 0.536140 0.266758 0.611709 0.022 Uiso 1 1 calc R
C31 C 0.31574(14) 0.1768(4) 0.55769(10) 0.0178(9) Uani 1 1 d .
H31A H 0.303393 0.112318 0.538049 0.021 Uiso 1 1 calc R
H31B H 0.294849 0.164055 0.576364 0.021 Uiso 1 1 calc R
C32 C 0.31107(15) 0.3285(4) 0.54445(10) 0.0184(9) Uani 1 1 d .
H32A H 0.329549 0.338954 0.524338 0.022 Uiso 1 1 calc R
H32B H 0.275933 0.349227 0.535838 0.022 Uiso 1 1 calc R
C33 C 0.29156(14) 0.4734(4) 0.59502(10) 0.0157(9) Uani 1 1 d .
H33A H 0.277966 0.386680 0.604232 0.019 Uiso 1 1 calc R
H33B H 0.264248 0.523663 0.580291 0.019 Uiso 1 1 calc R
C34 C 0.31375(14) 0.5682(4) 0.62601(10) 0.0136(8) Uani 1 1 d .
C35 C 0.28538(15) 0.6727(5) 0.63998(11) 0.0224(9) Uani 1 1 d .
H35 H 0.251878 0.686709 0.630062 0.027 Uiso 1 1 calc R
C36 C 0.30688(17) 0.7558(5) 0.66861(12) 0.0247(10) Uani 1 1 d .
H36 H 0.288138 0.825493 0.678393 0.030 Uiso 1 1 calc R
C37 C 0.35686(16) 0.7331(4) 0.68241(11) 0.0201(9) Uani 1 1 d .
H37 H 0.372554 0.788388 0.701480 0.024 Uiso 1 1 calc R
C38 C 0.38301(15) 0.6277(4) 0.66756(10) 0.0152(8) Uani 1 1 d .
H38 H 0.416560 0.612538 0.677203 0.018 Uiso 1 1 calc R
C39 C 0.34311(14) 0.5654(4) 0.55370(10) 0.0140(8) Uani 1 1 d .
H39A H 0.338058 0.649046 0.568170 0.017 Uiso 1 1 calc R
H39B H 0.320142 0.573097 0.531260 0.017 Uiso 1 1 calc R
C40 C 0.39622(14) 0.5667(4) 0.54569(10) 0.0129(8) Uani 1 1 d .
C41 C 0.40825(15) 0.6353(4) 0.51540(10) 0.0161(9) Uani 1 1 d .
H41 H 0.383014 0.668690 0.497648 0.019 Uiso 1 1 calc R
C42 C 0.45819(15) 0.6533(4) 0.51202(10) 0.0180(9) Uani 1 1 d .
H42 H 0.467164 0.698667 0.491873 0.022 Uiso 1 1 calc R
C43 C 0.49461(15) 0.6035(4) 0.53877(10) 0.0160(9) Uani 1 1 d .
H43 H 0.528573 0.617577 0.537505 0.019 Uiso 1 1 calc R
C44 C 0.47967(14) 0.5318(4) 0.56764(10) 0.0140(8) Uani 1 1 d .
H44 H 0.504435 0.496344 0.585446 0.017 Uiso 1 1 calc R
S1 S 0.34042(4) 0.34596(12) 0.44473(3) 0.0198(2) Uani 1 1 d .
F1 F 0.39578(10) 0.5166(3) 0.41159(8) 0.0479(8) Uani 1 1 d .
F2 F 0.38324(12) 0.3060(4) 0.38732(8) 0.0527(9) Uani 1 1 d .
F3 F 0.32399(10) 0.4639(4) 0.38056(7) 0.0494(9) Uani 1 1 d .
O3 O 0.38610(10) 0.2895(3) 0.46515(8) 0.0259(7) Uani 1 1 d .
O4 O 0.30284(11) 0.2413(4) 0.43111(9) 0.0317(8) Uani 1 1 d .
O5 O 0.32135(11) 0.4740(3) 0.45939(8) 0.0278(7) Uani 1 1 d .
C45 C 0.36158(17) 0.4103(6) 0.40390(12) 0.0311(11) Uani 1 1 d .
O6 O 0.20164(19) 0.9003(5) 0.51521(13) 0.0752(14) Uani 1 1 d .
C46 C 0.23726(19) 0.8013(6) 0.51801(15) 0.0439(14) Uani 1 1 d .
H46A H 0.222895 0.707487 0.521403 0.053 Uiso 1 1 calc R
H46B H 0.262525 0.821605 0.538671 0.053 Uiso 1 1 calc R
C47 C 0.1838(3) 0.9063(7) 0.54889(17) 0.068(2) Uani 1 1 d .
H47A H 0.161861 0.987725 0.549234 0.102 Uiso 1 1 calc GR
H47B H 0.211820 0.915619 0.567867 0.102 Uiso 1 1 calc GR
H47C H 0.165608 0.819782 0.552320 0.102 Uiso 1 1 calc GR

loop_
_atom_site_aniso_label
_atom_site_aniso_U_11
_atom_site_aniso_U_22
_atom_site_aniso_U_33
_atom_site_aniso_U_23
_atom_site_aniso_U_13
_atom_site_aniso_U_12
Er1 0.00835(9) 0.00831(9) 0.00850(8) -0.00032(7) 0.00079(6) 0.00009(7)
O1 0.0099(13) 0.0171(15) 0.0102(13) -0.0013(11) -0.0007(11) -0.0005(11)
O2 0.0112(13) 0.0148(14) 0.0089(13) 0.0008(11) 0.0020(10) -0.0036(11)
N1 0.0096(15) 0.0101(17) 0.0126(15) -0.0013(13) 0.0035(13) 0.0000(13)
N2 0.0102(16) 0.0136(18) 0.0143(16) 0.0003(13) 0.0043(13) -0.0029(13)
N3 0.0144(17) 0.0114(17) 0.0139(16) 0.0019(13) 0.0044(14) 0.0021(14)
N4 0.0193(18) 0.0135(18) 0.0129(16) 0.0001(13) 0.0042(14) 0.0006(14)
N5 0.0146(17) 0.0153(18) 0.0143(16) -0.0020(13) -0.0009(13) 0.0020(14)
N6 0.0109(16) 0.0141(17) 0.0134(16) -0.0012(13) 0.0005(13) 0.0005(13)
N7 0.0151(17) 0.0120(17) 0.0109(16) 0.0003(13) 0.0043(13) 0.0015(14)
N8 0.0123(16) 0.0113(17) 0.0129(16) -0.0033(13) 0.0009(13) 0.0009(14)
C1 0.0091(19) 0.0091(19) 0.0148(19) -0.0012(15) 0.0008(15) 0.0033(15)
C2 0.014(2) 0.014(2) 0.018(2) 0.0012(16) 0.0019(16) 0.0006(17)
C3 0.012(2) 0.013(2) 0.028(2) -0.0035(18) -0.0016(17) -0.0009(17)
C4 0.016(2) 0.017(2) 0.018(2) -0.0063(17) -0.0064(16) 0.0019(18)
C5 0.017(2) 0.017(2) 0.0120(19) -0.0040(16) 0.0005(16) -0.0023(17)
C6 0.0097(19) 0.010(2) 0.017(2) -0.0044(16) 0.0006(16) 0.0001(16)
C7 0.017(2) 0.014(2) 0.0097(17) -0.0015(16) 0.0016(15) 0.0018(17)
C8 0.0104(19) 0.0101(19) 0.0134(19) -0.0024(15) 0.0033(15) 0.0021(15)
C9 0.0122(19) 0.010(2) 0.0147(19) -0.0004(15) 0.0024(15) 0.0014(15)
C10 0.015(2) 0.021(2) 0.016(2) 0.0020(17) 0.0007(17) -0.0016(18)
C11 0.0104(19) 0.021(2) 0.017(2) -0.0021(17) -0.0013(16) -0.0020(17)
C12 0.0113(19) 0.013(2) 0.019(2) -0.0009(16) 0.0021(16) 0.0003(16)
C13 0.020(2) 0.019(2) 0.0113(19) 0.0012(16) 0.0054(16) -0.0016(18)
C14 0.013(2) 0.020(2) 0.0143(19) -0.0006(17) 0.0017(16) 0.0008(17)
C15 0.015(2) 0.020(2) 0.019(2) 0.0019(17) 0.0041(17) -0.0030(18)
C16 0.022(2) 0.031(3) 0.025(2) -0.002(2) 0.0060(19) -0.009(2)
C17 0.020(2) 0.036(3) 0.028(2) -0.004(2) 0.0115(19) -0.003(2)
C18 0.023(2) 0.022(2) 0.034(3) 0.007(2) 0.009(2) -0.005(2)
C19 0.0123(19) 0.019(2) 0.0133(19) -0.0007(16) 0.0023(16) -0.0007(17)
C20 0.018(2) 0.021(2) 0.017(2) 0.0077(17) 0.0046(17) 0.0073(18)
C21 0.028(2) 0.013(2) 0.029(2) 0.0058(18) 0.0145(19) 0.0070(18)
C22 0.026(2) 0.010(2) 0.024(2) -0.0025(18) 0.0073(18) -0.0016(19)
C23 0.015(2) 0.0095(19) 0.0151(19) 0.0002(15) 0.0073(16) 0.0030(16)
C24 0.019(2) 0.011(2) 0.024(2) -0.0057(17) 0.0036(17) -0.0048(17)
C25 0.030(2) 0.017(2) 0.013(2) -0.0026(17) 0.0012(18) -0.0010(19)
C26 0.028(2) 0.0097(19) 0.0115(19) 0.0028(16) 0.0089(17) -0.0001(17)
C27 0.030(2) 0.022(2) 0.018(2) -0.0031(18) 0.0109(19) -0.001(2)
C28 0.034(3) 0.022(2) 0.019(2) 0.0025(18) 0.0143(19) 0.005(2)
C29 0.017(2) 0.031(3) 0.023(2) 0.007(2) 0.0072(18) 0.004(2)
C30 0.022(2) 0.017(2) 0.016(2) 0.0002(16) 0.0058(17) 0.0019(18)
C31 0.015(2) 0.021(2) 0.016(2) -0.0052(18) -0.0016(16) -0.0057(18)
C32 0.014(2) 0.022(2) 0.017(2) -0.0021(18) -0.0031(16) 0.0022(18)
C33 0.0097(19) 0.015(2) 0.022(2) 0.0029(17) 0.0021(16) 0.0017(16)
C34 0.012(2) 0.014(2) 0.017(2) 0.0060(16) 0.0059(16) 0.0021(16)
C35 0.017(2) 0.022(2) 0.028(2) 0.001(2) 0.0061(18) 0.0056(19)
C36 0.030(3) 0.017(2) 0.030(2) -0.0040(19) 0.014(2) 0.009(2)
C37 0.027(2) 0.016(2) 0.018(2) -0.0039(17) 0.0075(18) -0.0033(19)
C38 0.021(2) 0.010(2) 0.0155(19) 0.0013(16) 0.0049(17) -0.0017(16)
C39 0.013(2) 0.015(2) 0.0128(19) 0.0039(16) -0.0016(16) 0.0043(16)
C40 0.015(2) 0.0096(19) 0.0129(19) -0.0040(15) -0.0007(16) 0.0011(16)
C41 0.022(2) 0.014(2) 0.0115(19) 0.0009(15) 0.0000(16) 0.0025(17)
C42 0.025(2) 0.014(2) 0.016(2) 0.0000(17) 0.0068(17) -0.0026(18)
C43 0.016(2) 0.014(2) 0.019(2) -0.0011(17) 0.0084(17) -0.0027(17)
C44 0.012(2) 0.010(2) 0.019(2) -0.0032(16) 0.0007(16) 0.0007(16)
S1 0.0146(5) 0.0286(6) 0.0161(5) 0.0015(4) 0.0022(4) -0.0003(5)
F1 0.0270(15) 0.058(2) 0.060(2) 0.0263(17) 0.0083(14) -0.0073(15)
F2 0.0533(19) 0.075(2) 0.0365(17) -0.0047(16) 0.0293(15) 0.0105(18)
F3 0.0299(15) 0.089(3) 0.0274(15) 0.0271(16) -0.0006(12) 0.0073(16)
O3 0.0156(15) 0.0363(19) 0.0252(16) 0.0102(14) 0.0015(13) 0.0033(13)
O4 0.0210(16) 0.035(2) 0.0380(19) -0.0027(15) -0.0002(14) -0.0059(15)
O5 0.0209(16) 0.0368(19) 0.0253(16) -0.0096(14) 0.0024(13) 0.0067(14)
C45 0.020(2) 0.049(3) 0.026(2) 0.009(2) 0.008(2) 0.002(2)
O6 0.087(4) 0.064(3) 0.076(3) 0.009(3) 0.018(3) 0.008(3)
C46 0.033(3) 0.030(3) 0.062(4) -0.003(3) -0.016(3) 0.004(2)
C47 0.093(5) 0.066(5) 0.054(4) -0.009(3) 0.037(4) -0.009(4)

loop_
_atom_type_symbol
_atom_type_description
_atom_type_scat_dispersion_real
_atom_type_scat_dispersion_imag
_atom_type_scat_source
C C 0.0033 0.0016 'International Tables Vol C Tables 4.2.6.8 and 6.1.1.4'
H H 0.0000 0.0000 'International Tables Vol C Tables 4.2.6.8 and 6.1.1.4'
Er Er -0.2586 4.9576 'International Tables Vol C Tables 4.2.6.8 and 6.1.1.4'
F F 0.0171 0.0103 'International Tables Vol C Tables 4.2.6.8 and 6.1.1.4'
N N 0.0061 0.0033 'International Tables Vol C Tables 4.2.6.8 and 6.1.1.4'
O O 0.0106 0.0060 'International Tables Vol C Tables 4.2.6.8 and 6.1.1.4'
S S 0.1246 0.1234 'International Tables Vol C Tables 4.2.6.8 and 6.1.1.4'

loop_
_exptl_crystal_face_index_h
_exptl_crystal_face_index_k
_exptl_crystal_face_index_l
_exptl_crystal_face_perp_dist
-5 -13 2 0.1369
5 13 -2 0.1369
-4 0 -51 0.0129
4 0 51 0.0099
38 -1 -5 0.0534
-38 0 9 0.0323
36 -3 4 0.0533

loop_
_geom_angle_atom_site_label_1
_geom_angle_atom_site_label_2
_geom_angle_atom_site_label_3
_geom_angle
_geom_angle_site_symmetry_1
_geom_angle_site_symmetry_3
O1 Er1 O2 137.67(9) . .
O1 Er1 N1 72.29(9) . .
O1 Er1 N3 91.00(10) . .
O1 Er1 N4 76.05(9) . .
O1 Er1 N5 140.91(10) . .
O1 Er1 N6 133.62(10) . .
O1 Er1 N7 90.34(10) . .
O1 Er1 N8 76.03(9) . .
O2 Er1 N1 65.39(9) . .
O2 Er1 N3 77.16(10) . .
O2 Er1 N4 129.59(10) . .
O2 Er1 N5 71.27(10) . .
O2 Er1 N6 75.72(9) . .
O2 Er1 N7 76.78(10) . .
O2 Er1 N8 139.48(9) . .
N1 Er1 N3 71.75(10) . .
N1 Er1 N4 124.02(10) . .
N1 Er1 N5 125.56(10) . .
N1 Er1 N6 126.62(9) . .
N1 Er1 N7 72.94(10) . .
N1 Er1 N8 139.44(10) . .
N3 Er1 N4 63.87(10) . .
N3 Er1 N5 67.77(10) . .
N3 Er1 N6 133.51(10) . .
N3 Er1 N8 133.86(10) . .
N5 Er1 N4 65.25(10) . .
N5 Er1 N6 68.07(10) . .
N5 Er1 N8 95.00(10) . .
N6 Er1 N4 108.71(9) . .
N7 Er1 N3 142.39(10) . .
N7 Er1 N4 151.63(10) . .
N7 Er1 N5 126.74(10) . .
N7 Er1 N6 63.37(10) . .
N7 Er1 N8 82.67(10) . .
N8 Er1 N4 70.03(9) . .
N8 Er1 N6 63.86(9) . .
C1 O1 Er1 144.7(2) . .
C8 O2 Er1 121.9(2) . .
N2 N1 Er1 116.4(2) . .
C7 N1 Er1 131.6(2) . .
C7 N1 N2 112.0(3) . .
C8 N2 N1 110.6(3) . .
C19 N3 Er1 123.1(3) . .
C19 N3 C23 117.3(3) . .
C23 N3 Er1 116.9(2) . .
C26 N4 Er1 117.0(3) . .
C30 N4 Er1 123.5(3) . .
C30 N4 C26 116.9(3) . .
C24 N5 Er1 107.9(2) . .
C24 N5 C25 109.5(3) . .
C24 N5 C31 107.7(3) . .
C25 N5 Er1 111.6(2) . .
C25 N5 C31 110.3(3) . .
C31 N5 Er1 109.8(2) . .
C32 N6 Er1 112.1(2) . .
C33 N6 Er1 105.2(2) . .
C33 N6 C32 111.2(3) . .
C33 N6 C39 107.9(3) . .
C39 N6 Er1 114.4(2) . .
C39 N6 C32 106.0(3) . .
C34 N7 Er1 119.3(2) . .
C34 N7 C38 117.6(3) . .
C38 N7 Er1 122.4(2) . .
C40 N8 Er1 121.6(2) . .
C40 N8 C44 116.9(3) . .
C44 N8 Er1 120.5(2) . .
O1 C1 C2 120.0(3) . .
O1 C1 C6 122.3(3) . .
C2 C1 C6 117.7(3) . .
C1 C2 H2 119.2 . .
C3 C2 C1 121.5(4) . .
C3 C2 H2 119.2 . .
C2 C3 H3 119.6 . .
C4 C3 C2 120.9(4) . .
C4 C3 H3 119.6 . .
C3 C4 H4 120.8 . .
C5 C4 C3 118.3(4) . .
C5 C4 H4 120.8 . .
C4 C5 H5 118.7 . .
C4 C5 C6 122.5(4) . .
C6 C5 H5 118.7 . .
C1 C6 C7 122.9(3) . .
C5 C6 C1 119.0(3) . .
C5 C6 C7 118.1(3) . .
N1 C7 C6 126.2(3) . .
N1 C7 H7 116.9 . .
C6 C7 H7 116.9 . .
O2 C8 N2 125.6(3) . .
O2 C8 C9 118.2(3) . .
N2 C8 C9 116.1(3) . .
C10 C9 C8 120.2(3) . .
C10 C9 C14 118.0(4) . .
C14 C9 C8 121.8(3) . .
C9 C10 H10 119.4 . .
C11 C10 C9 121.2(4) . .
C11 C10 H10 119.4 . .
C10 C11 H11 119.4 . .
C10 C11 C12 121.2(4) . .
C12 C11 H11 119.4 . .
C11 C12 C13 116.9(3) . .
C11 C12 C15 123.2(3) . .
C13 C12 C15 119.8(3) . .
C12 C13 H13 119.1 . .
C14 C13 C12 121.8(4) . .
C14 C13 H13 119.1 . .
C9 C14 H14 119.6 . .
C13 C14 C9 120.7(4) . .
C13 C14 H14 119.6 . .
C12 C15 C16 112.5(3) . .
C12 C15 C17 109.5(3) . .
C12 C15 C18 109.1(3) . .
C16 C15 C18 107.5(4) . .
C17 C15 C16 108.8(3) . .
C17 C15 C18 109.4(3) . .
C15 C16 H16A 109.5 . .
C15 C16 H16B 109.5 . .
C15 C16 H16C 109.5 . .
H16A C16 H16B 109.5 . .
H16A C16 H16C 109.5 . .
H16B C16 H16C 109.5 . .
C15 C17 H17A 109.5 . .
C15 C17 H17B 109.5 . .
C15 C17 H17C 109.5 . .
H17A C17 H17B 109.5 . .
H17A C17 H17C 109.5 . .
H17B C17 H17C 109.5 . .
C15 C18 H18A 109.5 . .
C15 C18 H18B 109.5 . .
C15 C18 H18C 109.5 . .
H18A C18 H18B 109.5 . .
H18A C18 H18C 109.5 . .
H18B C18 H18C 109.5 . .
N3 C19 H19 118.3 . .
N3 C19 C20 123.5(4) . .
C20 C19 H19 118.3 . .
C19 C20 H20 120.8 . .
C21 C20 C19 118.5(4) . .
C21 C20 H20 120.8 . .
C20 C21 H21 120.7 . .
C20 C21 C22 118.6(4) . .
C22 C21 H21 120.7 . .
C21 C22 H22 120.0 . .
C23 C22 C21 120.0(4) . .
C23 C22 H22 120.0 . .
N3 C23 C22 122.1(4) . .
N3 C23 C24 115.7(3) . .
C22 C23 C24 122.1(4) . .
N5 C24 C23 113.6(3) . .
N5 C24 H24A 108.9 . .
N5 C24 H24B 108.9 . .
C23 C24 H24A 108.9 . .
C23 C24 H24B 108.9 . .
H24A C24 H24B 107.7 . .
N5 C25 H25A 109.0 . .
N5 C25 H25B 109.0 . .
N5 C25 C26 112.9(3) . .
H25A C25 H25B 107.8 . .
C26 C25 H25A 109.0 . .
C26 C25 H25B 109.0 . .
N4 C26 C25 115.8(3) . .
N4 C26 C27 122.4(4) . .
C27 C26 C25 121.8(4) . .
C26 C27 H27 120.0 . .
C28 C27 C26 119.9(4) . .
C28 C27 H27 120.0 . .
C27 C28 H28 120.7 . .
C27 C28 C29 118.6(4) . .
C29 C28 H28 120.7 . .
C28 C29 H29 120.8 . .
C28 C29 C30 118.4(4) . .
C30 C29 H29 120.8 . .
N4 C30 C29 123.7(4) . .
N4 C30 H30 118.1 . .
C29 C30 H30 118.1 . .
N5 C31 H31A 109.1 . .
N5 C31 H31B 109.1 . .
H31A C31 H31B 107.9 . .
C32 C31 N5 112.3(3) . .
C32 C31 H31A 109.1 . .
C32 C31 H31B 109.1 . .
N6 C32 C31 112.5(3) . .
N6 C32 H32A 109.1 . .
N6 C32 H32B 109.1 . .
C31 C32 H32A 109.1 . .
C31 C32 H32B 109.1 . .
H32A C32 H32B 107.8 . .
N6 C33 H33A 109.6 . .
N6 C33 H33B 109.6 . .
N6 C33 C34 110.2(3) . .
H33A C33 H33B 108.1 . .
C34 C33 H33A 109.6 . .
C34 C33 H33B 109.6 . .
N7 C34 C33 116.5(3) . .
N7 C34 C35 121.7(4) . .
C35 C34 C33 121.7(3) . .
C34 C35 H35 120.0 . .
C36 C35 C34 119.9(4) . .
C36 C35 H35 120.0 . .
C35 C36 H36 120.8 . .
C35 C36 C37 118.5(4) . .
C37 C36 H36 120.8 . .
C36 C37 H37 120.5 . .
C38 C37 C36 119.0(4) . .
C38 C37 H37 120.5 . .
N7 C38 C37 123.3(4) . .
N7 C38 H38 118.4 . .
C37 C38 H38 118.4 . .
N6 C39 H39A 108.9 . .
N6 C39 H39B 108.9 . .
N6 C39 C40 113.4(3) . .
H39A C39 H39B 107.7 . .
C40 C39 H39A 108.9 . .
C40 C39 H39B 108.9 . .
N8 C40 C39 115.7(3) . .
N8 C40 C41 123.0(4) . .
C41 C40 C39 121.0(3) . .
C40 C41 H41 120.6 . .
C42 C41 C40 118.9(4) . .
C42 C41 H41 120.6 . .
C41 C42 H42 120.4 . .
C43 C42 C41 119.2(4) . .
C43 C42 H42 120.4 . .
C42 C43 H43 120.7 . .
C42 C43 C44 118.6(4) . .
C44 C43 H43 120.7 . .
N8 C44 C43 123.3(4) . .
N8 C44 H44 118.3 . .
C43 C44 H44 118.3 . .
O3 S1 C45 102.69(19) . .
O4 S1 O3 115.95(19) . .
O4 S1 C45 102.3(2) . .
O5 S1 O3 114.84(18) . .
O5 S1 O4 115.13(19) . .
O5 S1 C45 103.1(2) . .
F1 C45 S1 110.4(3) . .
F2 C45 S1 111.7(3) . .
F2 C45 F1 107.6(4) . .
F3 C45 S1 112.2(3) . .
F3 C45 F1 106.9(4) . .
F3 C45 F2 107.8(4) . .
C46 O6 C47 107.1(5) . .
O6 C46 C46 109.2(4) . 2_556
O6 C46 H46A 109.8 . .
O6 C46 H46B 109.8 . .
C46 C46 H46A 109.8 2_556 .
C46 C46 H46B 109.8 2_556 .
H46A C46 H46B 108.3 . .
O6 C47 H47A 109.5 . .
O6 C47 H47B 109.5 . .
O6 C47 H47C 109.5 . .
H47A C47 H47B 109.5 . .
H47A C47 H47C 109.5 . .
H47B C47 H47C 109.5 . .

loop_
_geom_bond_atom_site_label_1
_geom_bond_atom_site_label_2
_geom_bond_distance
_geom_bond_site_symmetry_2
Er1 O1 2.190(2) .
Er1 O2 2.261(2) .
Er1 N1 2.491(3) .
Er1 N3 2.554(3) .
Er1 N4 2.672(3) .
Er1 N5 2.598(3) .
Er1 N6 2.667(3) .
Er1 N7 2.515(3) .
Er1 N8 2.625(3) .
O1 C1 1.317(4) .
O2 C8 1.288(4) .
N1 N2 1.405(4) .
N1 C7 1.293(5) .
N2 C8 1.314(5) .
N3 C19 1.340(5) .
N3 C23 1.357(5) .
N4 C26 1.352(5) .
N4 C30 1.342(5) .
N5 C24 1.475(5) .
N5 C25 1.480(5) .
N5 C31 1.496(5) .
N6 C32 1.492(5) .
N6 C33 1.478(5) .
N6 C39 1.478(5) .
N7 C34 1.348(5) .
N7 C38 1.352(5) .
N8 C40 1.341(5) .
N8 C44 1.348(5) .
C1 C2 1.409(5) .
C1 C6 1.417(5) .
C2 H2 0.9300 .
C2 C3 1.388(5) .
C3 H3 0.9300 .
C3 C4 1.387(6) .
C4 H4 0.9300 .
C4 C5 1.380(5) .
C5 H5 0.9300 .
C5 C6 1.405(5) .
C6 C7 1.445(5) .
C7 H7 0.9300 .
C8 C9 1.489(5) .
C9 C10 1.391(5) .
C9 C14 1.393(5) .
C10 H10 0.9300 .
C10 C11 1.388(5) .
C11 H11 0.9300 .
C11 C12 1.396(5) .
C12 C13 1.404(5) .
C12 C15 1.526(5) .
C13 H13 0.9300 .
C13 C14 1.382(5) .
C14 H14 0.9300 .
C15 C16 1.529(5) .
C15 C17 1.528(6) .
C15 C18 1.542(6) .
C16 H16A 0.9600 .
C16 H16B 0.9600 .
C16 H16C 0.9600 .
C17 H17A 0.9600 .
C17 H17B 0.9600 .
C17 H17C 0.9600 .
C18 H18A 0.9600 .
C18 H18B 0.9600 .
C18 H18C 0.9600 .
C19 H19 0.9300 .
C19 C20 1.385(5) .
C20 H20 0.9300 .
C20 C21 1.379(6) .
C21 H21 0.9300 .
C21 C22 1.380(6) .
C22 H22 0.9300 .
C22 C23 1.371(5) .
C23 C24 1.502(5) .
C24 H24A 0.9700 .
C24 H24B 0.9700 .
C25 H25A 0.9700 .
C25 H25B 0.9700 .
C25 C26 1.503(6) .
C26 C27 1.379(6) .
C27 H27 0.9300 .
C27 C28 1.373(6) .
C28 H28 0.9300 .
C28 C29 1.383(6) .
C29 H29 0.9300 .
C29 C30 1.384(6) .
C30 H30 0.9300 .
C31 H31A 0.9700 .
C31 H31B 0.9700 .
C31 C32 1.494(6) .
C32 H32A 0.9700 .
C32 H32B 0.9700 .
C33 H33A 0.9700 .
C33 H33B 0.9700 .
C33 C34 1.510(5) .
C34 C35 1.386(6) .
C35 H35 0.9300 .
C35 C36 1.379(6) .
C36 H36 0.9300 .
C36 C37 1.381(6) .
C37 H37 0.9300 .
C37 C38 1.372(6) .
C38 H38 0.9300 .
C39 H39A 0.9700 .
C39 H39B 0.9700 .
C39 C40 1.502(5) .
C40 C41 1.386(5) .
C41 H41 0.9300 .
C41 C42 1.377(6) .
C42 H42 0.9300 .
C42 C43 1.373(5) .
C43 H43 0.9300 .
C43 C44 1.384(5) .
C44 H44 0.9300 .
S1 O3 1.444(3) .
S1 O4 1.439(3) .
S1 O5 1.438(3) .
S1 C45 1.817(5) .
F1 C45 1.351(6) .
F2 C45 1.333(6) .
F3 C45 1.331(5) .
O6 C46 1.320(6) .
O6 C47 1.421(7) .
C46 C46 1.607(11) 2_556
C46 H46A 0.9700 .
C46 H46B 0.9700 .
C47 H47A 0.9600 .
C47 H47B 0.9600 .
C47 H47C 0.9600 .

loop_
_exptl_oxdiff_crystal_face_indexfrac_h
_exptl_oxdiff_crystal_face_indexfrac_k
_exptl_oxdiff_crystal_face_indexfrac_l
_exptl_oxdiff_crystal_face_x
_exptl_oxdiff_crystal_face_y
_exptl_oxdiff_crystal_face_z
-5.0007 -12.9926 2.0231 -0.3120 0.7667 0.5614
5.0007 12.9926 -2.0231 0.3120 -0.7667 -0.5614
-3.9973 0.0066 -51.0375 -0.9445 -0.2543 -0.1854
3.9973 -0.0066 51.0375 0.9445 0.2543 0.1854
37.9844 -1.0010 -4.9755 0.1744 -0.5876 0.8000
-37.9847 0.0011 8.9802 -0.1265 0.6644 -0.7411
35.9846 -3.0009 4.0331 0.2729 -0.3957 0.8797
